data_4349855
loop_
_publ_author_name
'Gorelova, Liudmila A.'
'Pakhomova, Anna S.'
'Aprilis, Georgios'
'Dubrovinsky, Leonid S.'
'Krivovichev, Sergey V.'

_publ_section_title
;
 Pentacoordinated silicon in the high-pressure modification of datolite,
 CaBSiO4(OH)
;
_journal_issue 7
_journal_name_full 'Inorganic Chemistry Frontiers'
_journal_page_first 1653
_journal_paper_doi 10.1039/C8QI00257F
_journal_volume 5
_journal_year 2018
_chemical_formula_sum 'B Ca H O5 Si'
_chemical_formula_weight 159.99
_space_group_crystal_system monoclinic
_space_group_IT_number 14
_space_group_name_Hall '-P 2ybc'
_space_group_name_H-M_alt 'P 1 21/c 1'
_atom_sites_solution_hydrogens difmap
_audit_creation_method SHELXL-2014/7
_audit_update_record
;
2018-03-21 deposited with the CCDC.
2018-05-04 downloaded from the CCDC.
;
_cell_angle_alpha 90
_cell_angle_beta 91.19(3)
_cell_angle_gamma 90
_cell_formula_units_Z 4
_cell_length_a 4.579(3)
_cell_length_b 7.2986(12)
_cell_length_c 9.3814(15)
_cell_measurement_reflns_used 1667
_cell_measurement_temperature 298(2)
_cell_measurement_theta_max 17.199
_cell_measurement_theta_min 1.484
_cell_volume 313.5(2)
_computing_structure_refinement 'SHELXL-2014/7 (Sheldrick, 2014)'
_diffrn_ambient_temperature 298(2)
_diffrn_measured_fraction_theta_full 0.573
_diffrn_measured_fraction_theta_max 0.344
_diffrn_measurement_device_type 'esperanto-CrysAlisPro-abstract goniometer imported esperanto images'
_diffrn_radiation_wavelength 0.2984
_diffrn_reflns_av_R_equivalents 0.0262
_diffrn_reflns_av_unetI/netI 0.0358
_diffrn_reflns_Laue_measured_fraction_full 0.573
_diffrn_reflns_Laue_measured_fraction_max 0.344
_diffrn_reflns_limit_h_max 5
_diffrn_reflns_limit_h_min -4
_diffrn_reflns_limit_k_max 13
_diffrn_reflns_limit_k_min -14
_diffrn_reflns_limit_l_max 18
_diffrn_reflns_limit_l_min -17
_diffrn_reflns_number 1667
_diffrn_reflns_point_group_measured_fraction_full 0.573
_diffrn_reflns_point_group_measured_fraction_max 0.344
_diffrn_reflns_theta_full 10.314
_diffrn_reflns_theta_max 17.199
_diffrn_reflns_theta_min 1.484
_exptl_absorpt_coefficient_mu 1.154
_exptl_crystal_colour colorless
_exptl_crystal_density_diffrn 3.390
_exptl_crystal_density_meas ?
_exptl_crystal_density_method none
_exptl_crystal_description isosymmetric
_exptl_crystal_F_000 320
_exptl_crystal_size_max 0.010
_exptl_crystal_size_mid 0.010
_exptl_crystal_size_min 0.005
_refine_diff_density_max 0.658
_refine_diff_density_min -0.744
_refine_diff_density_rms 0.175
_refine_ls_extinction_method none
_refine_ls_goodness_of_fit_ref 1.282
_refine_ls_hydrogen_treatment refall
_refine_ls_matrix_type full
_refine_ls_number_parameters 77
_refine_ls_number_reflns 878
_refine_ls_number_restraints 1
_refine_ls_restrained_S_all 1.282
_refine_ls_R_factor_all 0.0542
_refine_ls_R_factor_gt 0.0500
_refine_ls_shift/su_max 0.000
_refine_ls_shift/su_mean 0.000
_refine_ls_structure_factor_coef Fsqd
_refine_ls_weighting_details 'w=1/[\s^2^(Fo^2^)+(0.0988P)^2^] where P=(Fo^2^+2Fc^2^)/3'
_refine_ls_weighting_scheme calc
_refine_ls_wR_factor_gt 0.1584
_refine_ls_wR_factor_ref 0.1635
_reflns_Friedel_coverage 0.000
_reflns_number_gt 792
_reflns_number_total 878
_reflns_threshold_expression 'I > 2\s(I)'
_cod_data_source_file c8qi00257f2.cif
_cod_data_source_block shelx_CCDC9
_cod_depositor_comments
;
The following automatic conversions were performed:

data item '_exptl_crystal_density_meas' value 'none' was changed to
'?' -- the value is perceived as not measured.

Automatic conversion script
Id: cif_fix_values 6909 2019-04-08 15:41:33Z antanas 
;
_cod_original_sg_symbol_H-M 'P 21/c'
_cod_database_code 4349855
_shelx_shelxl_version_number 2014/7
_shelx_space_group_comment
;
The symmetry employed for this shelxl refinement is uniquely defined
by the following loop, which should always be used as a source of
symmetry information in preference to the above space-group names.
They are only intended as comments.
;

loop_
_space_group_symop_operation_xyz
'x, y, z'
'-x, y+1/2, -z+1/2'
'-x, -y, -z'
'x, -y-1/2, z-1/2'

loop_
_atom_site_label
_atom_site_type_symbol
_atom_site_fract_x
_atom_site_fract_y
_atom_site_fract_z
_atom_site_U_iso_or_equiv
_atom_site_adp_type
_atom_site_occupancy
_atom_site_site_symmetry_order
_atom_site_calc_flag
_atom_site_refinement_flags_posn
Ca1 Ca 0.00472(19) 0.60989(6) 0.16920(5) 0.0096(3) Uani 1 1 d .
Si1 Si 0.4837(3) 0.27810(9) 0.08139(8) 0.0080(4) Uani 1 1 d .
B1 B 0.5806(11) 0.0840(3) -0.1550(3) 0.0097(10) Uani 1 1 d .
O1 O 0.2496(7) 0.4200(3) 0.0314(2) 0.0107(8) Uani 1 1 d .
O2 O 0.6999(8) 0.1940(2) -0.0376(2) 0.0081(7) Uani 1 1 d .
O3 O 0.6974(7) 0.3404(3) 0.2135(2) 0.0111(8) Uani 1 1 d .
O4 O 0.3045(8) 0.1002(2) 0.1413(2) 0.0106(8) Uani 1 1 d .
O5 O 0.2612(7) 0.0899(3) -0.1617(2) 0.0105(8) Uani 1 1 d D
H H 0.195(13) 0.044(5) -0.083(3) 0.009(11) Uiso 1 1 d D

loop_
_atom_site_aniso_label
_atom_site_aniso_U_11
_atom_site_aniso_U_22
_atom_site_aniso_U_33
_atom_site_aniso_U_23
_atom_site_aniso_U_13
_atom_site_aniso_U_12
Ca1 0.0111(8) 0.0093(3) 0.0085(3) 0.00007(13) 0.0015(4) -0.00018(16)
Si1 0.0087(10) 0.0081(3) 0.0071(3) -0.0005(2) 0.0011(5) 0.0003(2)
B1 0.012(3) 0.0087(9) 0.0081(9) -0.0011(9) 0.0012(16) 0.0009(10)
O1 0.011(2) 0.0105(7) 0.0103(7) -0.0010(6) -0.0001(11) 0.0030(7)
O2 0.009(2) 0.0094(6) 0.0063(7) -0.0009(5) 0.0041(11) 0.0001(6)
O3 0.014(3) 0.0107(7) 0.0082(7) 0.0001(6) -0.0034(11) -0.0005(6)
O4 0.013(3) 0.0083(7) 0.0101(7) 0.0006(6) 0.0027(12) 0.0005(6)
O5 0.011(3) 0.0116(7) 0.0091(7) 0.0004(7) 0.0006(11) -0.0002(7)

loop_
_atom_type_symbol
_atom_type_description
_atom_type_scat_dispersion_real
_atom_type_scat_dispersion_imag
_atom_type_scat_source
O O 0.0056 0.0036 'International Tables Vol C Tables 4.2.6.8 and 6.1.1.4'
Si Si 0.0522 0.0431 'International Tables Vol C Tables 4.2.6.8 and 6.1.1.4'
B B 0.0004 0.0004 'International Tables Vol C Tables 4.2.6.8 and 6.1.1.4'
Ca Ca 0.1611 0.1926 'International Tables Vol C Tables 4.2.6.8 and 6.1.1.4'
H H 0.0000 0.0000 'International Tables Vol C Tables 4.2.6.8 and 6.1.1.4'

loop_
_geom_angle_atom_site_label_1
_geom_angle_atom_site_label_2
_geom_angle_atom_site_label_3
_geom_angle
_geom_angle_site_symmetry_1
_geom_angle_site_symmetry_3
O1 Ca1 O1 72.83(12) 3_565 .
O1 Ca1 O4 109.56(12) 3_565 2
O1 Ca1 O4 139.46(8) . 2
O1 Ca1 O2 84.88(10) 3_565 3_665
O1 Ca1 O2 76.69(11) . 3_665
O4 Ca1 O2 143.12(7) 2 3_665
O1 Ca1 O3 137.83(8) 3_565 2_655
O1 Ca1 O3 114.42(11) . 2_655
O4 Ca1 O3 91.15(9) 2 2_655
O2 Ca1 O3 59.15(7) 3_665 2_655
O1 Ca1 O5 137.35(7) 3_565 4_566
O1 Ca1 O5 76.26(8) . 4_566
O4 Ca1 O5 76.96(10) 2 4_566
O2 Ca1 O5 115.68(11) 3_665 4_566
O3 Ca1 O5 81.98(7) 2_655 4_566
O1 Ca1 O3 76.77(8) 3_565 1_455
O1 Ca1 O3 84.06(10) . 1_455
O4 Ca1 O3 58.70(8) 2 1_455
O2 Ca1 O3 156.62(7) 3_665 1_455
O3 Ca1 O3 143.09(4) 2_655 1_455
O5 Ca1 O3 71.41(9) 4_566 1_455
O1 Ca1 O5 79.32(7) 3_565 3_565
O1 Ca1 O5 141.43(8) . 3_565
O4 Ca1 O5 75.03(9) 2 3_565
O2 Ca1 O5 74.71(10) 3_665 3_565
O3 Ca1 O5 70.95(9) 2_655 3_565
O5 Ca1 O5 140.18(5) 4_566 3_565
O3 Ca1 O5 115.12(11) 1_455 3_565
O1 Ca1 B1 111.53(9) 3_565 3_665
O1 Ca1 B1 96.54(12) . 3_665
O4 Ca1 B1 117.91(9) 2 3_665
O2 Ca1 B1 29.43(7) 3_665 3_665
O3 Ca1 B1 29.74(8) 2_655 3_665
O5 Ca1 B1 100.46(10) 4_566 3_665
O3 Ca1 B1 171.51(7) 1_455 3_665
O5 Ca1 B1 69.39(11) 3_565 3_665
O1 Ca1 B1 95.06(11) 3_565 4_466
O1 Ca1 B1 112.01(9) . 4_466
O4 Ca1 B1 28.96(7) 2 4_466
O2 Ca1 B1 170.92(10) 3_665 4_466
O3 Ca1 B1 116.95(9) 2_655 4_466
O5 Ca1 B1 70.22(11) 4_566 4_466
O3 Ca1 B1 29.81(8) 1_455 4_466
O5 Ca1 B1 96.34(11) 3_565 4_466
B1 Ca1 B1 145.86(7) 3_665 4_466
O1 Ca1 Si1 23.27(6) 3_565 3_565
O1 Ca1 Si1 94.75(6) . 3_565
O4 Ca1 Si1 97.98(9) 2 3_565
O2 Ca1 Si1 82.16(7) 3_665 3_565
O3 Ca1 Si1 121.17(5) 2_655 3_565
O5 Ca1 Si1 156.65(6) 4_566 3_565
O3 Ca1 Si1 86.39(6) 1_455 3_565
O5 Ca1 Si1 56.23(5) 3_565 3_565
B1 Ca1 Si1 101.97(7) 3_665 3_565
B1 Ca1 Si1 94.19(8) 4_466 3_565
O1 Ca1 Si1 93.16(8) 3_565 .
O1 Ca1 Si1 21.71(5) . .
O4 Ca1 Si1 125.46(6) 2 .
O2 Ca1 Si1 85.67(8) 3_665 .
O3 Ca1 Si1 104.29(8) 2_655 .
O5 Ca1 Si1 54.83(7) 4_566 .
O3 Ca1 Si1 81.06(8) 1_455 .
O5 Ca1 Si1 159.46(8) 3_565 .
B1 Ca1 Si1 96.35(9) 3_665 .
B1 Ca1 Si1 103.39(8) 4_466 .
Si1 Ca1 Si1 115.82(3) 3_565 .
O1 Si1 O2 118.01(13) . .
O1 Si1 O3 116.29(12) . .
O2 Si1 O3 105.23(16) . .
O1 Si1 O4 106.47(17) . .
O2 Si1 O4 104.62(13) . .
O3 Si1 O4 104.89(11) . .
O1 Si1 Ca1 34.04(8) . 3_565
O2 Si1 Ca1 91.02(9) . 3_565
O3 Si1 Ca1 149.03(8) . 3_565
O4 Si1 Ca1 95.93(10) . 3_565
O1 Si1 Ca1 31.80(9) . .
O2 Si1 Ca1 147.59(7) . .
O3 Si1 Ca1 89.84(10) . .
O4 Si1 Ca1 98.72(13) . .
Ca1 Si1 Ca1 64.18(3) 3_565 .
O1 Si1 Ca1 96.33(13) . 3_665
O2 Si1 Ca1 35.99(8) . 3_665
O3 Si1 Ca1 92.67(12) . 3_665
O4 Si1 Ca1 140.53(11) . 3_665
Ca1 Si1 Ca1 85.18(4) 3_565 3_665
Ca1 Si1 Ca1 116.70(4) . 3_665
O1 Si1 Ca1 94.17(10) . 1_655
O2 Si1 Ca1 90.04(11) . 1_655
O3 Si1 Ca1 39.51(9) . 1_655
O4 Si1 Ca1 144.39(8) . 1_655
Ca1 Si1 Ca1 116.41(3) 3_565 1_655
Ca1 Si1 Ca1 83.63(4) . 1_655
Ca1 Si1 Ca1 61.68(3) 3_665 1_655
O1 Si1 Ca1 89.37(14) . 2_545
O2 Si1 Ca1 137.23(8) . 2_545
O3 Si1 Ca1 88.36(11) . 2_545
O4 Si1 Ca1 32.96(10) . 2_545
Ca1 Si1 Ca1 97.46(5) 3_565 2_545
Ca1 Si1 Ca1 70.17(4) . 2_545
Ca1 Si1 Ca1 173.03(3) 3_665 2_545
Ca1 Si1 Ca1 122.03(3) 1_655 2_545
O1 Si1 Ca1 151.96(8) . 2_645
O2 Si1 Ca1 85.29(9) . 2_645
O3 Si1 Ca1 37.38(8) . 2_645
O4 Si1 Ca1 79.98(10) . 2_645
Ca1 Si1 Ca1 173.58(2) 3_565 2_645
Ca1 Si1 Ca1 121.14(3) . 2_645
Ca1 Si1 Ca1 94.82(5) 3_665 2_645
Ca1 Si1 Ca1 68.92(3) 1_655 2_645
Ca1 Si1 Ca1 81.83(4) 2_545 2_645
O4 B1 O2 108.3(2) 3_655 .
O4 B1 O3 106.6(3) 3_655 4_565
O2 B1 O3 106.9(3) . 4_565
O4 B1 O5 113.1(3) 3_655 .
O2 B1 O5 112.0(3) . .
O3 B1 O5 109.6(2) 4_565 .
O4 B1 Ca1 118.4(3) 3_655 3_665
O2 B1 Ca1 51.94(17) . 3_665
O3 B1 Ca1 55.02(14) 4_565 3_665
O5 B1 Ca1 128.46(16) . 3_665
O4 B1 Ca1 50.2(2) 3_655 4_665
O2 B1 Ca1 116.6(3) . 4_665
O3 B1 Ca1 56.68(17) 4_565 4_665
O5 B1 Ca1 131.44(17) . 4_665
Ca1 B1 Ca1 84.57(13) 3_665 4_665
Si1 O1 Ca1 122.69(12) . 3_565
Si1 O1 Ca1 126.49(12) . .
Ca1 O1 Ca1 107.17(12) 3_565 .
B1 O2 Si1 120.1(3) . .
B1 O2 Ca1 98.6(2) . 3_665
Si1 O2 Ca1 119.87(10) . 3_665
B1 O3 Si1 121.5(3) 4_566 .
B1 O3 Ca1 95.23(15) 4_566 2_645
Si1 O3 Ca1 118.49(10) . 2_645
B1 O3 Ca1 93.51(17) 4_566 1_655
Si1 O3 Ca1 115.59(11) . 1_655
Ca1 O3 Ca1 108.31(11) 2_645 1_655
B1 O4 Si1 125.5(3) 3_655 .
B1 O4 Ca1 100.9(2) 3_655 2_545
Si1 O4 Ca1 124.16(12) . 2_545
B1 O5 Ca1 118.55(18) . 4_565
B1 O5 Ca1 120.77(15) . 3_565
Ca1 O5 Ca1 106.11(10) 4_565 3_565
B1 O5 H 108(4) . .
Ca1 O5 H 98(3) 4_565 .
Ca1 O5 H 101(3) 3_565 .

loop_
_geom_bond_atom_site_label_1
_geom_bond_atom_site_label_2
_geom_bond_distance
_geom_bond_site_symmetry_2
Ca1 O1 2.204(2) 3_565
Ca1 O1 2.216(3) .
Ca1 O4 2.297(4) 2
Ca1 O2 2.339(3) 3_665
Ca1 O3 2.417(2) 2_655
Ca1 O5 2.438(2) 4_566
Ca1 O3 2.459(3) 1_455
Ca1 O5 2.507(2) 3_565
Ca1 B1 2.937(4) 3_665
Ca1 B1 2.937(4) 4_466
Ca1 Si1 3.3132(16) 3_565
Ca1 Si1 3.3806(16) .
Si1 O1 1.555(3) .
Si1 O2 1.628(3) .
Si1 O3 1.628(2) .
Si1 O4 1.641(3) .
Si1 Ca1 3.3132(17) 3_565
Si1 Ca1 3.452(2) 3_665
Si1 Ca1 3.4862(16) 1_655
Si1 Ca1 3.4931(19) 2_545
Si1 Ca1 3.4988(17) 2_645
B1 O4 1.448(4) 3_655
B1 O2 1.460(3) .
B1 O3 1.463(4) 4_565
B1 O5 1.463(6) .
B1 Ca1 2.937(4) 3_665
B1 Ca1 2.937(4) 4_665
O1 Ca1 2.204(2) 3_565
O2 Ca1 2.339(3) 3_665
O3 B1 1.463(4) 4_566
O3 Ca1 2.417(2) 2_645
O3 Ca1 2.459(3) 1_655
O4 B1 1.448(4) 3_655
O4 Ca1 2.297(4) 2_545
O5 Ca1 2.438(2) 4_565
O5 Ca1 2.507(2) 3_565
O5 H 0.87(2) .
